data_7005840
loop_
_publ_author_name
'Pascu, Sofia I.'
'Naumann, Christoph'
'Kaiser, Guido'
'Bond, Andrew D.'
'Sanders, Jeremy K. M.'
'Jarrosson, Thibaut'

_publ_section_title
;
 Structures and solution dynamics of pseudorotaxanes mediated by
 alkali-metal cations.
;
_journal_issue 35
_journal_name_full 'Dalton transactions (Cambridge, England : 2003)'
_journal_page_first 3874
_journal_page_last 3884
_journal_paper_doi 10.1039/b706043b
_journal_year 2007
_chemical_formula_moiety 'C62 H78 I2 N2 Na2 O16, 2(C H Cl3)'
_chemical_formula_sum 'C64 H80 Cl6 I2 N2 Na2 O16'
_chemical_formula_weight 1645.78
_space_group_IT_number 14
_symmetry_cell_setting monoclinic
_symmetry_space_group_name_Hall '-P 2yn'
_symmetry_space_group_name_H-M 'P 1 21/n 1'
_atom_sites_solution_hydrogens geom
_atom_sites_solution_primary direct
_atom_sites_solution_secondary difmap
_cell_angle_alpha 90.00
_cell_angle_beta 107.281(1)
_cell_angle_gamma 90.00
_cell_formula_units_Z 2
_cell_length_a 10.7604(5)
_cell_length_b 23.6245(6)
_cell_length_c 15.4728(6)
_cell_measurement_reflns_used 20952
_cell_measurement_temperature 180(2)
_cell_measurement_theta_max 25.03
_cell_measurement_theta_min 1.00
_cell_volume 3755.8(2)
_computing_cell_refinement 'Denzo/Scalepack (Otwinowski & Minor, 1996)'
_computing_data_collection 'COLLECT (Nonius, 1997)'
_computing_data_reduction Denzo/Scalepack
_computing_molecular_graphics SHELXTL
_computing_publication_material SHELXTL
_computing_structure_refinement SHELXTL
_computing_structure_solution 'SHELXTL v6.10 (Bruker, 2000)'
_diffrn_ambient_temperature 180(2)
_diffrn_measured_fraction_theta_full 0.994
_diffrn_measured_fraction_theta_max 0.994
_diffrn_measurement_device_type 'Nonius Kappa CCD'
_diffrn_measurement_method 'thin-slice /w and /f scans'
_diffrn_radiation_monochromator graphite
_diffrn_radiation_source 'fine-focus sealed tube'
_diffrn_radiation_type MoK\a
_diffrn_radiation_wavelength 0.71073
_diffrn_reflns_av_R_equivalents 0.0516
_diffrn_reflns_av_sigmaI/netI 0.0573
_diffrn_reflns_limit_h_max 12
_diffrn_reflns_limit_h_min -12
_diffrn_reflns_limit_k_max 28
_diffrn_reflns_limit_k_min -28
_diffrn_reflns_limit_l_max 18
_diffrn_reflns_limit_l_min -18
_diffrn_reflns_number 21958
_diffrn_reflns_theta_full 25.01
_diffrn_reflns_theta_max 25.01
_diffrn_reflns_theta_min 3.72
_diffrn_standards_number 0
_exptl_absorpt_coefficient_mu 1.124
_exptl_absorpt_correction_T_max 0.904
_exptl_absorpt_correction_T_min 0.846
_exptl_absorpt_correction_type multi-scan
_exptl_absorpt_process_details 'Sortav Blessing (1995)'
_exptl_crystal_colour red
_exptl_crystal_density_diffrn 1.455
_exptl_crystal_density_method 'not measured'
_exptl_crystal_description needle
_exptl_crystal_F_000 1672
_exptl_crystal_size_max 0.30
_exptl_crystal_size_mid 0.09
_exptl_crystal_size_min 0.09
_refine_diff_density_max 0.991
_refine_diff_density_min -0.795
_refine_diff_density_rms 0.088
_refine_ls_extinction_method none
_refine_ls_goodness_of_fit_ref 1.021
_refine_ls_hydrogen_treatment constr
_refine_ls_matrix_type full
_refine_ls_number_parameters 403
_refine_ls_number_reflns 6586
_refine_ls_number_restraints 32
_refine_ls_restrained_S_all 1.047
_refine_ls_R_factor_all 0.1052
_refine_ls_R_factor_gt 0.0667
_refine_ls_shift/su_max 0.001
_refine_ls_shift/su_mean 0.000
_refine_ls_structure_factor_coef Fsqd
_refine_ls_weighting_details 'calc w=1/[\s^2^(Fo^2^)+(0.0710P)^2^+12.7893P] where P=(Fo^2^+2Fc^2^)/3'
_refine_ls_weighting_scheme calc
_refine_ls_wR_factor_gt 0.1600
_refine_ls_wR_factor_ref 0.1809
_reflns_number_gt 4404
_reflns_number_total 6586
_reflns_threshold_expression I>2\s(I)
_cod_data_source_file b706043b.txt
_cod_data_source_block '[Na2.1.A]I2'
_cod_original_sg_symbol_H-M 'P 21/n'
_cod_database_code 7005840

loop_
_symmetry_equiv_pos_as_xyz
'x, y, z'
'-x+1/2, y+1/2, -z+1/2'
'-x, -y, -z'
'x-1/2, -y-1/2, z-1/2'

loop_
_atom_site_label
_atom_site_type_symbol
_atom_site_fract_x
_atom_site_fract_y
_atom_site_fract_z
_atom_site_U_iso_or_equiv
_atom_site_adp_type
_atom_site_occupancy
_atom_site_symmetry_multiplicity
_atom_site_calc_flag
_atom_site_refinement_flags
_atom_site_disorder_assembly
_atom_site_disorder_group
I1 I 0.79280(6) 0.55325(2) 1.06709(3) 0.0697(2) Uani 1 1 d . . .
Na1 Na 0.8156(2) 0.58589(9) 0.86283(16) 0.0499(6) Uani 1 1 d . . .
O1 O 0.9156(4) 0.53013(18) 0.6087(3) 0.0511(11) Uani 1 1 d . . .
O2 O 0.9523(4) 0.60960(17) 0.7532(3) 0.0478(10) Uani 1 1 d . . .
O3 O 0.8276(4) 0.68326(17) 0.8415(3) 0.0514(11) Uani 1 1 d . . .
O4 O 0.5946(4) 0.63757(17) 0.8503(3) 0.0476(10) Uani 1 1 d . . .
O5 O 0.3790(4) 0.57224(18) 0.7458(3) 0.0519(11) Uani 1 1 d . . .
O6 O 0.7196(4) 0.51189(17) 0.7737(3) 0.0508(10) Uani 1 1 d . . .
O7 O 0.6078(5) 0.34406(18) 0.6281(3) 0.0688(14) Uani 1 1 d . . .
O8 O 1.0278(5) 0.5685(2) 0.9568(4) 0.0775(15) Uani 1 1 d . . .
H81 H 1.0139 0.5628 1.0074 0.116 Uiso 1 1 d R . .
H82 H 1.0819 0.5430 0.9535 0.116 Uiso 1 1 d R . .
N1 N 0.6683(5) 0.4283(2) 0.7003(4) 0.0493(13) Uani 1 1 d D B .
C1 C 0.8712(5) 0.4852(3) 0.5528(4) 0.0442(14) Uani 1 1 d . . .
C2 C 0.8917(6) 0.4293(3) 0.5773(5) 0.0490(15) Uani 1 1 d . . .
H2A H 0.9411 0.4193 0.6371 0.059 Uiso 1 1 calc R . .
C3 C 0.8385(6) 0.3867(3) 0.5128(5) 0.0530(16) Uani 1 1 d . . .
H3A H 0.8536 0.3481 0.5299 0.064 Uiso 1 1 calc R . .
C4 C 0.7661(6) 0.3994(3) 0.4263(4) 0.0474(15) Uani 1 1 d . . .
H4A H 0.7308 0.3700 0.3843 0.057 Uiso 1 1 calc R . .
C5 C 0.7441(5) 0.4568(2) 0.4000(4) 0.0429(14) Uani 1 1 d . . .
C6 C 0.7981(5) 0.5005(2) 0.4628(4) 0.0413(13) Uani 1 1 d . . .
C7 C 0.6706(5) 0.4727(3) 0.3106(4) 0.0436(14) Uani 1 1 d . . .
C8 C 0.6542(6) 0.5281(3) 0.2846(4) 0.0479(15) Uani 1 1 d . . .
H8B H 0.6063 0.5378 0.2243 0.057 Uiso 1 1 calc R . .
C9 C 0.7093(6) 0.5711(3) 0.3485(5) 0.0497(16) Uani 1 1 d . . .
H9A H 0.6977 0.6097 0.3306 0.060 Uiso 1 1 calc R . .
C10 C 0.7786(6) 0.5578(3) 0.4352(5) 0.0476(15) Uani 1 1 d . . .
H10A H 0.8140 0.5872 0.4773 0.057 Uiso 1 1 calc R . .
C11 C 0.9954(6) 0.5184(3) 0.6996(4) 0.0506(15) Uani 1 1 d . . .
H11A H 1.0654 0.4914 0.6986 0.061 Uiso 1 1 calc R . .
H11B H 0.9421 0.5014 0.7352 0.061 Uiso 1 1 calc R . .
C12 C 1.0527(6) 0.5731(3) 0.7410(5) 0.0530(16) Uani 1 1 d . . .
H12A H 1.1179 0.5658 0.8002 0.064 Uiso 1 1 calc R . .
H12B H 1.0973 0.5919 0.7012 0.064 Uiso 1 1 calc R . .
C13 C 1.0071(7) 0.6634(3) 0.7879(5) 0.0630(19) Uani 1 1 d . . .
H13A H 1.0620 0.6779 0.7516 0.076 Uiso 1 1 calc R . .
H13B H 1.0622 0.6593 0.8514 0.076 Uiso 1 1 calc R . .
C14 C 0.8975(7) 0.7037(3) 0.7829(5) 0.0633(19) Uani 1 1 d . . .
H14A H 0.9321 0.7420 0.8019 0.076 Uiso 1 1 calc R . .
H14B H 0.8391 0.7059 0.7200 0.076 Uiso 1 1 calc R . .
C15 C 0.7182(7) 0.7185(3) 0.8390(5) 0.0625(19) Uani 1 1 d . . .
H15A H 0.6643 0.7240 0.7755 0.075 Uiso 1 1 calc R . .
H15B H 0.7487 0.7560 0.8653 0.075 Uiso 1 1 calc R . .
C16 C 0.6400(7) 0.6911(3) 0.8913(5) 0.0582(17) Uani 1 1 d . . .
H16A H 0.6938 0.6855 0.9548 0.070 Uiso 1 1 calc R . .
H16B H 0.5651 0.7155 0.8912 0.070 Uiso 1 1 calc R . .
C17 C 0.4943(6) 0.6155(3) 0.8834(5) 0.0572(17) Uani 1 1 d . . .
H17A H 0.4206 0.6424 0.8706 0.069 Uiso 1 1 calc R . .
H17B H 0.5277 0.6100 0.9497 0.069 Uiso 1 1 calc R . .
C18 C 0.4493(6) 0.5600(3) 0.8378(4) 0.0526(16) Uani 1 1 d . . .
H18A H 0.5249 0.5354 0.8405 0.063 Uiso 1 1 calc R . .
H18B H 0.3925 0.5403 0.8680 0.063 Uiso 1 1 calc R . .
C19 C 0.4094(6) 0.4248(2) 0.3827(4) 0.0458(15) Uani 1 1 d . . .
H19A H 0.3678 0.4038 0.3296 0.055 Uiso 1 1 calc R . .
C20 C 0.4753(6) 0.3965(2) 0.4631(4) 0.0473(15) Uani 1 1 d . . .
H20A H 0.4787 0.3563 0.4635 0.057 Uiso 1 1 calc R . .
C21 C 0.5344(5) 0.4256(2) 0.5404(4) 0.0406(13) Uani 1 1 d . . .
C22 C 0.5326(5) 0.4858(2) 0.5400(4) 0.0390(13) Uani 1 1 d . . .
C23 C 0.5949(5) 0.5167(2) 0.6190(4) 0.0386(13) Uani 1 1 d . . .
C24 C 0.6647(6) 0.4869(2) 0.7032(5) 0.0446(14) Uani 1 1 d . . .
C25 C 0.6045(6) 0.3955(2) 0.6240(5) 0.0498(15) Uani 1 1 d . . .
C26 C 0.7430(7) 0.3973(3) 0.7821(5) 0.079(2) Uani 1 1 d D . .
H26A H 0.8010 0.3701 0.7646 0.094 Uiso 1 1 calc R A 1
H26B H 0.7989 0.4248 0.8246 0.094 Uiso 1 1 calc R A 1
C27 C 0.6651(13) 0.3663(7) 0.8302(9) 0.084(4) Uiso 0.50 1 d PD B 1
H27A H 0.5930 0.3454 0.7873 0.101 Uiso 0.50 1 calc PR B 1
H27B H 0.6286 0.3924 0.8666 0.101 Uiso 0.50 1 calc PR B 1
C28 C 0.7627(15) 0.3257(7) 0.8908(11) 0.089(4) Uiso 0.50 1 d PD B 1
H28A H 0.7836 0.2954 0.8533 0.107 Uiso 0.50 1 calc PR B 1
H28B H 0.8441 0.3464 0.9207 0.107 Uiso 0.50 1 calc PR B 1
C29 C 0.712(2) 0.3002(9) 0.9602(15) 0.125(6) Uiso 0.50 1 d PD B 1
H29A H 0.6228 0.2860 0.9318 0.150 Uiso 0.50 1 calc PR B 1
H29B H 0.7086 0.3291 1.0057 0.150 Uiso 0.50 1 calc PR B 1
C30 C 0.7995(18) 0.2515(8) 1.0065(13) 0.100(4) Uiso 0.50 1 d PD B 1
H30A H 0.8060 0.2231 0.9611 0.120 Uiso 0.50 1 calc PR B 1
H30B H 0.8881 0.2658 1.0376 0.120 Uiso 0.50 1 calc PR B 1
C31 C 0.741(3) 0.2249(13) 1.074(2) 0.182(9) Uiso 0.50 1 d PD B 1
H31A H 0.7707 0.1855 1.0849 0.273 Uiso 0.50 1 calc PR B 1
H31B H 0.6463 0.2259 1.0507 0.273 Uiso 0.50 1 calc PR B 1
H31C H 0.7696 0.2460 1.1314 0.273 Uiso 0.50 1 calc PR B 1
C27' C 0.6625(16) 0.3886(7) 0.8477(10) 0.084(4) Uiso 0.50 1 d PD B 2
H27C H 0.6427 0.4265 0.8677 0.101 Uiso 0.50 1 calc PR B 2
H27D H 0.5786 0.3714 0.8131 0.101 Uiso 0.50 1 calc PR B 2
C28' C 0.7170(17) 0.3537(6) 0.9301(9) 0.089(4) Uiso 0.50 1 d PD B 2
H28C H 0.7081 0.3752 0.9828 0.107 Uiso 0.50 1 calc PR B 2
H28D H 0.8112 0.3485 0.9387 0.107 Uiso 0.50 1 calc PR B 2
C29' C 0.658(2) 0.2968(7) 0.9307(13) 0.125(6) Uiso 0.50 1 d PD B 2
H29C H 0.6754 0.2734 0.8826 0.150 Uiso 0.50 1 calc PR B 2
H29D H 0.5621 0.3013 0.9158 0.150 Uiso 0.50 1 calc PR B 2
C30' C 0.707(2) 0.2654(7) 1.0203(11) 0.100(4) Uiso 0.50 1 d PD B 2
H30C H 0.7855 0.2841 1.0598 0.120 Uiso 0.50 1 calc PR B 2
H30D H 0.6392 0.2651 1.0520 0.120 Uiso 0.50 1 calc PR B 2
C31' C 0.738(3) 0.2060(9) 1.000(2) 0.182(9) Uiso 0.50 1 d PD B 2
H31D H 0.7156 0.2010 0.9338 0.273 Uiso 0.50 1 calc PR B 2
H31E H 0.6880 0.1793 1.0243 0.273 Uiso 0.50 1 calc PR B 2
H31F H 0.8313 0.1989 1.0268 0.273 Uiso 0.50 1 calc PR B 2
C32 C 0.3297(9) 0.8032(6) 0.6641(9) 0.072(9) Uiso 0.50 1 d PD C 1
H32 H 0.3232 0.8367 0.6235 0.087 Uiso 0.50 1 calc PR C 1
Cl1 Cl 0.3918(6) 0.7467(2) 0.6144(4) 0.0972(15) Uiso 0.50 1 d PD C 1
Cl2 Cl 0.1717(7) 0.7889(3) 0.6686(5) 0.128(2) Uiso 0.50 1 d PD C 1
Cl3 Cl 0.4547(5) 0.8182(2) 0.7650(4) 0.0834(15) Uiso 0.50 1 d PD C 1
C32' C 0.3484(11) 0.7996(7) 0.6628(8) 0.073(8) Uiso 0.50 1 d PD D 2
H32' H 0.3226 0.8376 0.6345 0.088 Uiso 0.50 1 calc PR D 2
Cl1' Cl 0.4352(7) 0.7645(3) 0.5969(4) 0.117(2) Uiso 0.50 1 d PD D 2
Cl2' Cl 0.2027(7) 0.7611(3) 0.6512(5) 0.133(2) Uiso 0.50 1 d PD D 2
Cl3' Cl 0.4176(6) 0.8109(2) 0.7821(4) 0.0909(17) Uiso 0.50 1 d PD D 2

loop_
_atom_site_aniso_label
_atom_site_aniso_U_11
_atom_site_aniso_U_22
_atom_site_aniso_U_33
_atom_site_aniso_U_23
_atom_site_aniso_U_13
_atom_site_aniso_U_12
I1 0.0925(4) 0.0585(3) 0.0648(3) 0.0133(2) 0.0337(3) 0.0125(3)
Na1 0.0523(15) 0.0391(12) 0.0569(15) -0.0005(10) 0.0140(12) -0.0020(10)
O1 0.045(3) 0.056(3) 0.047(3) -0.004(2) 0.006(2) 0.004(2)
O2 0.041(2) 0.050(2) 0.057(3) -0.0057(19) 0.022(2) -0.0050(19)
O3 0.055(3) 0.040(2) 0.061(3) 0.0053(19) 0.020(2) 0.0007(19)
O4 0.047(2) 0.047(2) 0.051(3) -0.0083(19) 0.017(2) -0.0038(19)
O5 0.047(3) 0.053(3) 0.052(3) -0.001(2) 0.010(2) -0.003(2)
O6 0.048(3) 0.049(2) 0.053(3) -0.003(2) 0.011(2) -0.001(2)
O7 0.082(3) 0.032(2) 0.081(3) 0.004(2) 0.007(3) 0.008(2)
O8 0.083(4) 0.077(3) 0.078(4) 0.014(3) 0.032(3) 0.009(3)
N1 0.047(3) 0.034(3) 0.062(3) 0.007(2) 0.009(3) 0.005(2)
C1 0.031(3) 0.052(4) 0.053(4) 0.002(3) 0.017(3) 0.006(3)
C2 0.036(3) 0.058(4) 0.053(4) 0.008(3) 0.013(3) 0.007(3)
C3 0.048(4) 0.048(4) 0.065(5) 0.007(3) 0.019(3) 0.007(3)
C4 0.041(3) 0.050(4) 0.055(4) 0.003(3) 0.020(3) 0.002(3)
C5 0.033(3) 0.048(4) 0.053(4) 0.000(3) 0.021(3) 0.001(3)
C6 0.032(3) 0.050(3) 0.045(4) 0.004(3) 0.016(3) 0.005(3)
C7 0.031(3) 0.053(4) 0.050(4) 0.002(3) 0.018(3) 0.000(3)
C8 0.036(3) 0.060(4) 0.050(4) 0.008(3) 0.016(3) 0.002(3)
C9 0.040(4) 0.043(3) 0.066(4) 0.009(3) 0.017(3) 0.001(3)
C10 0.038(3) 0.047(3) 0.059(4) -0.002(3) 0.015(3) 0.003(3)
C11 0.041(4) 0.058(4) 0.055(4) 0.000(3) 0.016(3) 0.008(3)
C12 0.039(4) 0.070(4) 0.052(4) 0.000(3) 0.015(3) 0.003(3)
C13 0.059(4) 0.059(4) 0.077(5) -0.001(4) 0.030(4) -0.015(3)
C14 0.075(5) 0.048(4) 0.072(5) 0.009(3) 0.029(4) -0.005(4)
C15 0.064(5) 0.038(3) 0.086(5) 0.003(3) 0.023(4) 0.004(3)
C16 0.062(4) 0.045(4) 0.069(5) -0.012(3) 0.022(4) 0.003(3)
C17 0.050(4) 0.069(4) 0.052(4) -0.003(3) 0.015(3) 0.000(3)
C18 0.041(4) 0.068(4) 0.049(4) 0.005(3) 0.014(3) -0.006(3)
C19 0.041(3) 0.034(3) 0.061(4) -0.007(3) 0.012(3) -0.002(3)
C20 0.046(4) 0.029(3) 0.065(4) -0.001(3) 0.015(3) 0.000(3)
C21 0.031(3) 0.032(3) 0.061(4) -0.001(3) 0.016(3) 0.001(2)
C22 0.031(3) 0.033(3) 0.060(4) -0.004(2) 0.023(3) 0.000(2)
C23 0.027(3) 0.037(3) 0.055(4) 0.000(3) 0.018(3) 0.000(2)
C24 0.037(3) 0.040(3) 0.062(4) -0.005(3) 0.024(3) -0.001(3)
C25 0.046(4) 0.037(4) 0.064(4) 0.002(3) 0.012(3) 0.002(3)
C26 0.071(5) 0.057(4) 0.084(6) 0.001(4) -0.013(4) 0.010(4)

loop_
_atom_type_symbol
_atom_type_description
_atom_type_scat_dispersion_real
_atom_type_scat_dispersion_imag
_atom_type_scat_source
C C 0.0033 0.0016 'International Tables Vol C Tables 4.2.6.8 and 6.1.1.4'
H H 0.0000 0.0000 'International Tables Vol C Tables 4.2.6.8 and 6.1.1.4'
N N 0.0061 0.0033 'International Tables Vol C Tables 4.2.6.8 and 6.1.1.4'
O O 0.0106 0.0060 'International Tables Vol C Tables 4.2.6.8 and 6.1.1.4'
Na Na 0.0362 0.0249 'International Tables Vol C Tables 4.2.6.8 and 6.1.1.4'
I I -0.4742 1.8119 'International Tables Vol C Tables 4.2.6.8 and 6.1.1.4'
Cl Cl 0.1484 0.1585 'International Tables Vol C Tables 4.2.6.8 and 6.1.1.4'

loop_
_geom_angle_atom_site_label_1
_geom_angle_atom_site_label_2
_geom_angle_atom_site_label_3
_geom_angle
_geom_angle_site_symmetry_1
_geom_angle_site_symmetry_3
_geom_angle_publ_flag
O6 Na1 O3 134.91(19) . . ?
O6 Na1 O8 115.04(19) . . ?
O3 Na1 O8 100.10(19) . . ?
O6 Na1 O2 90.73(16) . . ?
O3 Na1 O2 68.39(15) . . ?
O8 Na1 O2 78.94(17) . . ?
O6 Na1 O4 94.27(16) . . ?
O3 Na1 O4 67.56(15) . . ?
O8 Na1 O4 144.91(19) . . ?
O2 Na1 O4 121.58(15) . . ?
O6 Na1 I1 104.43(13) . . ?
O3 Na1 I1 112.64(14) . . ?
O8 Na1 I1 72.81(14) . . ?
O2 Na1 I1 151.50(13) . . ?
O4 Na1 I1 81.82(11) . . ?
C1 O1 C11 117.7(5) . . ?
C13 O2 C12 109.8(5) . . ?
C13 O2 Na1 101.2(4) . . ?
C12 O2 Na1 123.1(4) . . ?
C14 O3 C15 111.8(5) . . ?
C14 O3 Na1 119.1(4) . . ?
C15 O3 Na1 119.8(4) . . ?
C17 O4 C16 111.1(5) . . ?
C17 O4 Na1 124.7(4) . . ?
C16 O4 Na1 101.2(4) . . ?
C7 O5 C18 117.8(5) 3_666 . ?
C24 O6 Na1 157.1(4) . . ?
Na1 O8 H81 101.1 . . ?
Na1 O8 H82 130.1 . . ?
H81 O8 H82 104.7 . . ?
C24 N1 C25 124.4(5) . . ?
C24 N1 C26 118.7(6) . . ?
C25 N1 C26 116.9(5) . . ?
O1 C1 C2 125.2(6) . . ?
O1 C1 C6 114.1(5) . . ?
C2 C1 C6 120.7(6) . . ?
C1 C2 C3 119.4(6) . . ?
C1 C2 H2A 120.3 . . ?
C3 C2 H2A 120.3 . . ?
C4 C3 C2 121.9(6) . . ?
C4 C3 H3A 119.0 . . ?
C2 C3 H3A 119.0 . . ?
C3 C4 C5 119.3(6) . . ?
C3 C4 H4A 120.3 . . ?
C5 C4 H4A 120.3 . . ?
C4 C5 C6 120.1(6) . . ?
C4 C5 C7 121.9(6) . . ?
C6 C5 C7 117.9(5) . . ?
C10 C6 C5 119.7(5) . . ?
C10 C6 C1 121.8(6) . . ?
C5 C6 C1 118.5(5) . . ?
C8 C7 O5 124.1(6) . 3_666 ?
C8 C7 C5 121.6(6) . . ?
O5 C7 C5 114.2(5) 3_666 . ?
C7 C8 C9 119.4(6) . . ?
C7 C8 H8B 120.3 . . ?
C9 C8 H8B 120.3 . . ?
C10 C9 C8 120.9(6) . . ?
C10 C9 H9A 119.5 . . ?
C8 C9 H9A 119.5 . . ?
C9 C10 C6 120.3(6) . . ?
C9 C10 H10A 119.8 . . ?
C6 C10 H10A 119.8 . . ?
O1 C11 C12 107.6(5) . . ?
O1 C11 H11A 110.2 . . ?
C12 C11 H11A 110.2 . . ?
O1 C11 H11B 110.2 . . ?
C12 C11 H11B 110.2 . . ?
H11A C11 H11B 108.5 . . ?
O2 C12 C11 110.2(5) . . ?
O2 C12 H12A 109.6 . . ?
C11 C12 H12A 109.6 . . ?
O2 C12 H12B 109.6 . . ?
C11 C12 H12B 109.6 . . ?
H12A C12 H12B 108.1 . . ?
O2 C13 C14 108.2(6) . . ?
O2 C13 H13A 110.0 . . ?
C14 C13 H13A 110.0 . . ?
O2 C13 H13B 110.1 . . ?
C14 C13 H13B 110.0 . . ?
H13A C13 H13B 108.4 . . ?
O3 C14 C13 107.9(5) . . ?
O3 C14 H14A 110.1 . . ?
C13 C14 H14A 110.1 . . ?
O3 C14 H14B 110.1 . . ?
C13 C14 H14B 110.1 . . ?
H14A C14 H14B 108.4 . . ?
O3 C15 C16 109.2(5) . . ?
O3 C15 H15A 109.8 . . ?
C16 C15 H15A 109.8 . . ?
O3 C15 H15B 109.8 . . ?
C16 C15 H15B 109.8 . . ?
H15A C15 H15B 108.3 . . ?
O4 C16 C15 108.6(5) . . ?
O4 C16 H16A 110.0 . . ?
C15 C16 H16A 110.0 . . ?
O4 C16 H16B 110.0 . . ?
C15 C16 H16B 110.0 . . ?
H16A C16 H16B 108.4 . . ?
O4 C17 C18 108.9(5) . . ?
O4 C17 H17A 109.9 . . ?
C18 C17 H17A 109.9 . . ?
O4 C17 H17B 109.9 . . ?
C18 C17 H17B 109.9 . . ?
H17A C17 H17B 108.3 . . ?
O5 C18 C17 107.1(5) . . ?
O5 C18 H18A 110.3 . . ?
C17 C18 H18A 110.3 . . ?
O5 C18 H18B 110.3 . . ?
C17 C18 H18B 110.3 . . ?
H18A C18 H18B 108.6 . . ?
C23 C19 C20 119.9(6) 3_666 . ?
C23 C19 H19A 120.1 3_666 . ?
C20 C19 H19A 120.1 . . ?
C21 C20 C19 121.1(5) . . ?
C21 C20 H20A 119.4 . . ?
C19 C20 H20A 119.4 . . ?
C20 C21 C22 119.9(5) . . ?
C20 C21 C25 120.6(5) . . ?
C22 C21 C25 119.4(5) . . ?
C22 C22 C23 120.1(6) 3_666 . ?
C22 C22 C21 119.1(7) 3_666 . ?
C23 C22 C21 120.8(5) . . ?
C19 C23 C22 119.8(5) 3_666 . ?
C19 C23 C24 120.0(5) 3_666 . ?
C22 C23 C24 120.3(5) . . ?
O6 C24 N1 119.9(6) . . ?
O6 C24 C23 122.6(5) . . ?
N1 C24 C23 117.4(5) . . ?
O7 C25 N1 120.4(6) . . ?
O7 C25 C21 121.9(6) . . ?
N1 C25 C21 117.7(5) . . ?
C27 C26 N1 115.7(7) . . ?
N1 C26 C27' 111.4(8) . . ?
C27 C26 H26A 108.3 . . ?
N1 C26 H26A 108.4 . . ?
C27' C26 H26A 128.4 . . ?
C27 C26 H26B 108.4 . . ?
N1 C26 H26B 108.4 . . ?
C27' C26 H26B 90.0 . . ?
H26A C26 H26B 107.4 . . ?
C26 C27 C28 103.5(9) . . ?
C26 C27 H27A 111.1 . . ?
C28 C27 H27A 111.1 . . ?
C26 C27 H27B 111.1 . . ?
C28 C27 H27B 111.1 . . ?
H27A C27 H27B 109.0 . . ?
C29 C28 C27 111.8(10) . . ?
C29 C28 H28A 109.2 . . ?
C27 C28 H28A 109.2 . . ?
C29 C28 H28B 109.2 . . ?
C27 C28 H28B 109.2 . . ?
H28A C28 H28B 107.9 . . ?
C28 C29 C30 110.1(12) . . ?
C28 C29 H29A 109.6 . . ?
C30 C29 H29A 109.6 . . ?
C28 C29 H29B 109.6 . . ?
C30 C29 H29B 109.6 . . ?
H29A C29 H29B 108.2 . . ?
C31 C30 C29 108.5(12) . . ?
C31 C30 H30A 110.0 . . ?
C29 C30 H30A 110.0 . . ?
C31 C30 H30B 110.0 . . ?
C29 C30 H30B 110.0 . . ?
H30A C30 H30B 108.4 . . ?
C30 C31 H31A 109.5 . . ?
C30 C31 H31B 109.5 . . ?
H31A C31 H31B 109.5 . . ?
C30 C31 H31C 109.5 . . ?
H31A C31 H31C 109.5 . . ?
H31B C31 H31C 109.5 . . ?
C28' C27' C26 119.2(13) . . ?
C28' C27' H27C 107.5 . . ?
C26 C27' H27C 107.5 . . ?
C28' C27' H27D 107.5 . . ?
C26 C27' H27D 107.5 . . ?
H27C C27' H27D 107.0 . . ?
C27' C28' C29' 116.5(13) . . ?
C27' C28' H28C 108.2 . . ?
C29' C28' H28C 108.2 . . ?
C27' C28' H28D 108.2 . . ?
C29' C28' H28D 108.2 . . ?
H28C C28' H28D 107.3 . . ?
C28' C29' C30' 114.3(13) . . ?
C28' C29' H29C 108.7 . . ?
C30' C29' H29C 108.7 . . ?
C28' C29' H29D 108.7 . . ?
C30' C29' H29D 108.7 . . ?
H29C C29' H29D 107.6 . . ?
C31' C30' C29' 107.5(13) . . ?
C31' C30' H30C 110.2 . . ?
C29' C30' H30C 110.2 . . ?
C31' C30' H30D 110.2 . . ?
C29' C30' H30D 110.2 . . ?
H30C C30' H30D 108.5 . . ?
C30' C31' H31D 109.5 . . ?
C30' C31' H31E 109.5 . . ?
H31D C31' H31E 109.5 . . ?
C30' C31' H31F 109.5 . . ?
H31D C31' H31F 109.5 . . ?
H31E C31' H31F 109.5 . . ?
Cl2 C32 Cl1 111.6(7) . . ?
Cl2 C32 Cl3 119.7(8) . . ?
Cl1 C32 Cl3 104.4(6) . . ?
Cl2 C32 H32 106.8 . . ?
Cl1 C32 H32 106.8 . . ?
Cl3 C32 H32 106.8 . . ?
Cl2' C32' Cl1' 107.6(7) . . ?
Cl2' C32' Cl3' 105.3(7) . . ?
Cl1' C32' Cl3' 122.1(9) . . ?
Cl2' C32' H32' 107.0 . . ?
Cl1' C32' H32' 107.0 . . ?
Cl3' C32' H32' 107.0 . . ?

loop_
_geom_bond_atom_site_label_1
_geom_bond_atom_site_label_2
_geom_bond_distance
_geom_bond_site_symmetry_2
_geom_bond_publ_flag
I1 Na1 3.332(2) . ?
Na1 O6 2.276(5) . ?
Na1 O3 2.333(5) . ?
Na1 O8 2.350(6) . ?
Na1 O2 2.615(5) . ?
Na1 O4 2.629(5) . ?
O1 C1 1.364(7) . ?
O1 C11 1.440(7) . ?
O2 C13 1.435(8) . ?
O2 C12 1.437(7) . ?
O3 C14 1.424(8) . ?
O3 C15 1.432(8) . ?
O4 C17 1.424(8) . ?
O4 C16 1.435(7) . ?
O5 C7 1.377(7) 3_666 ?
O5 C18 1.429(8) . ?
O6 C24 1.227(7) . ?
O7 C25 1.216(7) . ?
O8 H81 0.850 . ?
O8 H82 0.850 . ?
N1 C24 1.386(7) . ?
N1 C25 1.409(8) . ?
N1 C26 1.475(8) . ?
C1 C2 1.373(9) . ?
C1 C6 1.428(8) . ?
C2 C3 1.413(9) . ?
C2 H2A 0.950 . ?
C3 C4 1.367(9) . ?
C3 H3A 0.950 . ?
C4 C5 1.414(8) . ?
C4 H4A 0.950 . ?
C5 C6 1.420(8) . ?
C5 C7 1.426(9) . ?
C6 C10 1.416(8) . ?
C7 C8 1.365(8) . ?
C7 O5 1.377(7) 3_666 ?
C8 C9 1.418(9) . ?
C8 H8B 0.950 . ?
C9 C10 1.364(9) . ?
C9 H9A 0.950 . ?
C10 H10A 0.950 . ?
C11 C12 1.492(9) . ?
C11 H11A 0.990 . ?
C11 H11B 0.990 . ?
C12 H12A 0.990 . ?
C12 H12B 0.990 . ?
C13 C14 1.501(10) . ?
C13 H13A 0.990 . ?
C13 H13B 0.990 . ?
C14 H14A 0.990 . ?
C14 H14B 0.990 . ?
C15 C16 1.477(10) . ?
C15 H15A 0.990 . ?
C15 H15B 0.990 . ?
C16 H16A 0.990 . ?
C16 H16B 0.990 . ?
C17 C18 1.498(9) . ?
C17 H17A 0.990 . ?
C17 H17B 0.990 . ?
C18 H18A 0.990 . ?
C18 H18B 0.990 . ?
C19 C23 1.383(8) 3_666 ?
C19 C20 1.404(9) . ?
C19 H19A 0.950 . ?
C20 C21 1.364(8) . ?
C20 H20A 0.950 . ?
C21 C22 1.421(8) . ?
C21 C25 1.473(9) . ?
C22 C22 1.399(12) 3_666 ?
C22 C23 1.411(8) . ?
C23 C19 1.383(8) 3_666 ?
C23 C24 1.476(9) . ?
C26 C27 1.471(10) . ?
C26 C27' 1.531(10) . ?
C26 H26A 0.990 . ?
C26 H26B 0.990 . ?
C27 C28 1.522(10) . ?
C27 H27A 0.990 . ?
C27 H27B 0.990 . ?
C28 C29 1.469(11) . ?
C28 H28A 0.990 . ?
C28 H28B 0.990 . ?
C29 C30 1.523(11) . ?
C29 H29A 0.990 . ?
C29 H29B 0.990 . ?
C30 C31 1.508(11) . ?
C30 H30A 0.990 . ?
C30 H30B 0.990 . ?
C31 H31A 0.980 . ?
C31 H31B 0.980 . ?
C31 H31C 0.980 . ?
C27' C28' 1.485(18) . ?
C27' H27C 0.990 . ?
C27' H27D 0.990 . ?
C28' C29' 1.488(11) . ?
C28' H28C 0.990 . ?
C28' H28D 0.990 . ?
C29' C30' 1.523(11) . ?
C29' H29C 0.990 . ?
C29' H29D 0.990 . ?
C30' C31' 1.500(11) . ?
C30' H30C 0.990 . ?
C30' H30D 0.990 . ?
C31' H31D 0.980 . ?
C31' H31E 0.980 . ?
C31' H31F 0.980 . ?
C32 Cl2 1.754(9) . ?
C32 Cl1 1.767(10) . ?
C32 Cl3 1.768(9) . ?
C32 H32 1.000 . ?
C32' Cl2' 1.776(10) . ?
C32' Cl1' 1.779(10) . ?
C32' Cl3' 1.794(9) . ?
C32' H32' 1.000 . ?

loop_
_geom_torsion_atom_site_label_1
_geom_torsion_atom_site_label_2
_geom_torsion_atom_site_label_3
_geom_torsion_atom_site_label_4
_geom_torsion
_geom_torsion_site_symmetry_1
_geom_torsion_site_symmetry_2
_geom_torsion_site_symmetry_3
_geom_torsion_site_symmetry_4
_geom_torsion_publ_flag
O6 Na1 O2 C13 170.0(4) . . . . ?
O3 Na1 O2 C13 31.0(4) . . . . ?
O8 Na1 O2 C13 -74.6(4) . . . . ?
O4 Na1 O2 C13 74.5(4) . . . . ?
I1 Na1 O2 C13 -66.9(5) . . . . ?
O6 Na1 O2 C12 -67.2(4) . . . . ?
O3 Na1 O2 C12 153.8(4) . . . . ?
O8 Na1 O2 C12 48.2(4) . . . . ?
O4 Na1 O2 C12 -162.7(4) . . . . ?
I1 Na1 O2 C12 55.9(5) . . . . ?
O6 Na1 O3 C14 -67.3(5) . . . . ?
O8 Na1 O3 C14 74.4(5) . . . . ?
O2 Na1 O3 C14 0.7(4) . . . . ?
O4 Na1 O3 C14 -140.0(5) . . . . ?
I1 Na1 O3 C14 149.9(4) . . . . ?
O6 Na1 O3 C15 76.6(5) . . . . ?
O8 Na1 O3 C15 -141.7(5) . . . . ?
O2 Na1 O3 C15 144.5(5) . . . . ?
O4 Na1 O3 C15 3.9(4) . . . . ?
I1 Na1 O3 C15 -66.3(5) . . . . ?
O6 Na1 O4 C17 63.8(4) . . . . ?
O3 Na1 O4 C17 -158.9(5) . . . . ?
O8 Na1 O4 C17 -83.8(5) . . . . ?
O2 Na1 O4 C17 157.3(4) . . . . ?
I1 Na1 O4 C17 -40.2(4) . . . . ?
O6 Na1 O4 C16 -170.5(4) . . . . ?
O3 Na1 O4 C16 -33.2(4) . . . . ?
O8 Na1 O4 C16 41.9(5) . . . . ?
O2 Na1 O4 C16 -77.0(4) . . . . ?
I1 Na1 O4 C16 85.5(4) . . . . ?
O3 Na1 O6 C24 13.3(11) . . . . ?
O8 Na1 O6 C24 -124.3(10) . . . . ?
O2 Na1 O6 C24 -46.2(10) . . . . ?
O4 Na1 O6 C24 75.6(10) . . . . ?
I1 Na1 O6 C24 158.2(10) . . . . ?
C11 O1 C1 C2 3.0(8) . . . . ?
C11 O1 C1 C6 -177.2(5) . . . . ?
O1 C1 C2 C3 179.2(5) . . . . ?
C6 C1 C2 C3 -0.6(9) . . . . ?
C1 C2 C3 C4 -0.5(9) . . . . ?
C2 C3 C4 C5 0.5(9) . . . . ?
C3 C4 C5 C6 0.6(8) . . . . ?
C3 C4 C5 C7 179.3(6) . . . . ?
C4 C5 C6 C10 178.3(5) . . . . ?
C7 C5 C6 C10 -0.5(8) . . . . ?
C4 C5 C6 C1 -1.7(8) . . . . ?
C7 C5 C6 C1 179.6(5) . . . . ?
O1 C1 C6 C10 1.9(8) . . . . ?
C2 C1 C6 C10 -178.2(5) . . . . ?
O1 C1 C6 C5 -178.1(5) . . . . ?
C2 C1 C6 C5 1.7(8) . . . . ?
C4 C5 C7 C8 -177.3(5) . . . . ?
C6 C5 C7 C8 1.4(8) . . . . ?
C4 C5 C7 O5 1.7(8) . . . 3_666 ?
C6 C5 C7 O5 -179.6(5) . . . 3_666 ?
O5 C7 C8 C9 179.8(5) 3_666 . . . ?
C5 C7 C8 C9 -1.3(9) . . . . ?
C7 C8 C9 C10 0.2(9) . . . . ?
C8 C9 C10 C6 0.7(9) . . . . ?
C5 C6 C10 C9 -0.6(9) . . . . ?
C1 C6 C10 C9 179.4(5) . . . . ?
C1 O1 C11 C12 169.1(5) . . . . ?
C13 O2 C12 C11 -176.5(5) . . . . ?
Na1 O2 C12 C11 64.7(6) . . . . ?
O1 C11 C12 O2 67.3(6) . . . . ?
C12 O2 C13 C14 169.2(5) . . . . ?
Na1 O2 C13 C14 -59.2(6) . . . . ?
C15 O3 C14 C13 -178.3(6) . . . . ?
Na1 O3 C14 C13 -31.7(7) . . . . ?
O2 C13 C14 O3 64.2(7) . . . . ?
C14 O3 C15 C16 172.5(6) . . . . ?
Na1 O3 C15 C16 26.1(7) . . . . ?
C17 O4 C16 C15 -166.0(5) . . . . ?
Na1 O4 C16 C15 59.7(6) . . . . ?
O3 C15 C16 O4 -60.9(7) . . . . ?
C16 O4 C17 C18 179.3(5) . . . . ?
Na1 O4 C17 C18 -59.3(6) . . . . ?
C7 O5 C18 C17 178.9(5) 3_666 . . . ?
O4 C17 C18 O5 -71.1(6) . . . . ?
C23 C19 C20 C21 0.8(9) 3_666 . . . ?
C19 C20 C21 C22 -1.5(9) . . . . ?
C19 C20 C21 C25 -179.3(6) . . . . ?
C20 C21 C22 C22 1.3(9) . . . 3_666 ?
C25 C21 C22 C22 179.1(6) . . . 3_666 ?
C20 C21 C22 C23 -179.1(5) . . . . ?
C25 C21 C22 C23 -1.3(8) . . . . ?
C22 C22 C23 C19 0.4(9) 3_666 . . 3_666 ?
C21 C22 C23 C19 -179.3(5) . . . 3_666 ?
C22 C22 C23 C24 -179.4(6) 3_666 . . . ?
C21 C22 C23 C24 0.9(8) . . . . ?
Na1 O6 C24 N1 159.0(8) . . . . ?
Na1 O6 C24 C23 -20.2(14) . . . . ?
C25 N1 C24 O6 177.5(6) . . . . ?
C26 N1 C24 O6 -2.3(8) . . . . ?
C25 N1 C24 C23 -3.3(8) . . . . ?
C26 N1 C24 C23 176.9(5) . . . . ?
C19 C23 C24 O6 0.6(8) 3_666 . . . ?
C22 C23 C24 O6 -179.6(5) . . . . ?
C19 C23 C24 N1 -178.5(5) 3_666 . . . ?
C22 C23 C24 N1 1.3(8) . . . . ?
C24 N1 C25 O7 -176.8(6) . . . . ?
C26 N1 C25 O7 3.0(9) . . . . ?
C24 N1 C25 C21 2.9(9) . . . . ?
C26 N1 C25 C21 -177.3(6) . . . . ?
C20 C21 C25 O7 -3.0(10) . . . . ?
C22 C21 C25 O7 179.2(6) . . . . ?
C20 C21 C25 N1 177.2(5) . . . . ?
C22 C21 C25 N1 -0.5(8) . . . . ?
C24 N1 C26 C27 108.3(10) . . . . ?
C25 N1 C26 C27 -71.5(11) . . . . ?
C24 N1 C26 C27' 83.8(10) . . . . ?
C25 N1 C26 C27' -96.0(10) . . . . ?
N1 C26 C27 C28 163.4(10) . . . . ?
C26 C27 C28 C29 166.5(17) . . . . ?
C27 C28 C29 C30 168.5(18) . . . . ?
C28 C29 C30 C31 -178(2) . . . . ?
N1 C26 C27' C28' 174.4(12) . . . . ?
C26 C27' C28' C29' -108(2) . . . . ?
C27' C28' C29' C30' -173.8(16) . . . . ?
C28' C29' C30' C31' -133(2) . . . . ?
